data_7133636
loop_
_publ_author_name
'Geng, Hao'
'Fu, Ran'
'Zhou, Ting-Ting'
'Li, Man'
'Liu, Yan-Chun'
'Li, Xiao-Nian'
'Liu, Yan'
'Zheng, Yu'
'Li, Sheng-Hong'

_publ_section_title
;
 Selenium dioxide promoted selenylation/cyclization of leucosceptrane
 sesterterpenoids.
;
_journal_issue 76
_journal_name_full 'Chemical communications (Cambridge, England)'
_journal_page_first 10512
_journal_page_last 10515
_journal_paper_doi 10.1039/d4cc03674c
_journal_volume 60
_journal_year 2024
_chemical_absolute_configuration ad
_chemical_formula_moiety 'C25 H32 O7 Se'
_chemical_formula_sum 'C25 H32 O7 Se'
_chemical_formula_weight 523.46
_space_group_crystal_system orthorhombic
_space_group_IT_number 19
_space_group_name_Hall 'P 2ac 2ab'
_space_group_name_H-M_alt 'P 21 21 21'
_atom_sites_solution_hydrogens geom
_audit_update_record
;
2024-07-16 deposited with the CCDC.	2024-08-29 downloaded from the CCDC.
;
_cell_angle_alpha 90
_cell_angle_beta 90
_cell_angle_gamma 90
_cell_formula_units_Z 4
_cell_length_a 6.4438(2)
_cell_length_b 9.1435(2)
_cell_length_c 40.8405(11)
_cell_measurement_reflns_used 9974
_cell_measurement_temperature 100.(2)
_cell_measurement_theta_max 72.3489
_cell_measurement_theta_min 3.2463
_cell_volume 2406.28(11)
_computing_cell_refinement 'SAINT V8.38A (Bruker AXS Inc., 2017)'
_computing_data_collection 'Bruker Instrument Service vV6.2.9'
_computing_data_reduction 'SAINT V8.38A (Bruker AXS Inc., 2017)'
_computing_molecular_graphics 'shelXle (C.B. Huebschle, rev 882)'
_computing_structure_refinement 'SHELXL-2017/1 (Sheldrick, 2017)'
_computing_structure_solution 'SHELXT 2014/5 (Sheldrick, 2014)'
_diffrn_ambient_temperature 100.(2)
_diffrn_detector_area_resol_mean 7.3910
_diffrn_measured_fraction_theta_full 0.999
_diffrn_measured_fraction_theta_max 0.999
_diffrn_measurement_device_type 'Bruker D8 QUEST PHOTON II'
_diffrn_radiation_monochromator 'Helixos MX multilayer Optic'
_diffrn_radiation_type 'Cu K\a'
_diffrn_radiation_wavelength 1.54178
_diffrn_reflns_av_R_equivalents 0.0234
_diffrn_reflns_av_unetI/netI 0.0221
_diffrn_reflns_limit_h_max 7
_diffrn_reflns_limit_h_min -7
_diffrn_reflns_limit_k_max 10
_diffrn_reflns_limit_k_min -11
_diffrn_reflns_limit_l_max 50
_diffrn_reflns_limit_l_min -50
_diffrn_reflns_number 21277
_diffrn_reflns_theta_full 72.37
_diffrn_reflns_theta_max 72.37
_diffrn_reflns_theta_min 2.16
_diffrn_source 'Ius Diamond'
_diffrn_source_type Microfocus
_exptl_absorpt_coefficient_mu 2.476
_exptl_absorpt_correction_T_max 0.85
_exptl_absorpt_correction_T_min 0.51
_exptl_absorpt_correction_type multi-scan
_exptl_absorpt_process_details
;
SADABS-2016/2 - Bruker AXS area detector scaling and absorption correction
;
_exptl_crystal_colour 'clear light brown'
_exptl_crystal_density_diffrn 1.445
_exptl_crystal_density_method 'not measured'
_exptl_crystal_description prism
_exptl_crystal_F_000 1088
_exptl_crystal_size_max 0.350
_exptl_crystal_size_mid 0.120
_exptl_crystal_size_min 0.070
_refine_diff_density_max 0.257
_refine_diff_density_min -0.222
_refine_ls_abs_structure_details
;

Flack x determined using 1935 quotients [(I+)-(I-)]/[(I+)+(I-)]
(Parsons, Flack and Wagner, Acta Cryst. B69 (2013) 249-259).
;
_refine_ls_abs_structure_Flack 0.039(4)
_refine_ls_extinction_method none
_refine_ls_goodness_of_fit_ref 1.075
_refine_ls_hydrogen_treatment mixed
_refine_ls_matrix_type full
_refine_ls_number_parameters 305
_refine_ls_number_reflns 4724
_refine_ls_number_restraints 0
_refine_ls_restrained_S_all 1.075
_refine_ls_R_factor_all 0.0191
_refine_ls_R_factor_gt 0.0190
_refine_ls_shift/su_max 0.002
_refine_ls_shift/su_mean 0.000
_refine_ls_structure_factor_coef Fsqd
_refine_ls_weighting_details 'w=1/[\s^2^(Fo^2^)+(0.0295P)^2^+0.3562P] where P=(Fo^2^+2Fc^2^)/3'
_refine_ls_weighting_scheme calc
_refine_ls_wR_factor_gt 0.0514
_refine_ls_wR_factor_ref 0.0515
_reflns_number_gt 4700
_reflns_number_total 4724
_reflns_threshold_expression 'I > 2\s(I)'
_cod_data_source_file d4cc03674c2.cif
_cod_data_source_block glm161a
_cod_depositor_comments
;
The following automatic conversions were performed:

data item '_exptl_absorpt_correction_type' value 'Multi-Scan' was
changed to 'multi-scan' in accordance with the
/home/data/users/saulius/crontab/automatic-downloads/rss-feeds/RSC/lib/dictionaries/cif_core.dic
dictionary named 'cif_core.dic' version 2.4.2 last updated on
2011-04-26.

Automatic conversion script
Id: cif_fix_values 8170 2020-07-09 18:12:32Z antanas 

 Adding full bibliography for 7133635--7133636.cif.
;
_cod_database_code 7133636

loop_
_space_group_symop_operation_xyz
'x, y, z'
'x+1/2, -y+1/2, -z'
'-x, y+1/2, -z+1/2'
'-x+1/2, -y, z+1/2'

loop_
_atom_site_type_symbol
_atom_site_label
_atom_site_fract_x
_atom_site_fract_y
_atom_site_fract_z
_atom_site_U_iso_or_equiv
_atom_site_adp_type
_atom_site_calc_flag
_atom_site_refinement_flags_adp
_atom_site_refinement_flags_occupancy
_atom_site_refinement_flags_posn
_atom_site_occupancy
_atom_site_disorder_assembly
_atom_site_disorder_group
Se Se1 0.64015(3) 0.83297(2) 0.36348(2) 0.02729(7) Uani d . . . 1 . .
O O1 0.8406(3) 0.86718(15) 0.39932(4) 0.0306(3) Uani d . . . 1 . .
O O2 0.6863(2) 0.57917(17) 0.43398(4) 0.0292(3) Uani d . . . 1 . .
O O3 0.9932(2) 0.33290(19) 0.39176(3) 0.0297(3) Uani d . . . 1 . .
O O4 0.3699(3) 0.45198(19) 0.24654(4) 0.0419(4) Uani d . . . 1 . .
O O5 0.4975(2) 0.30974(18) 0.28644(3) 0.0317(3) Uani d . . . 1 . .
O O6 0.4795(2) 0.76225(18) 0.32361(4) 0.0303(3) Uani d . . . 1 . .
O O7 1.1853(2) 0.61214(16) 0.36106(4) 0.0287(3) Uani d . . . 1 . .
H H7A 1.260(4) 0.650(2) 0.3509(7) 0.043 Uiso calc U . R 1 . .
C C1 1.0082(3) 0.7888(2) 0.39524(5) 0.0267(4) Uani d . . . 1 . .
C C2 1.1688(3) 0.7927(2) 0.42189(5) 0.0292(4) Uani d . . . 1 . .
H H1 1.299457 0.74737 0.413445 0.035 Uiso calc U . R 1 . .
C C3 1.0918(3) 0.7030(2) 0.45130(5) 0.0239(4) Uani d . . . 1 . .
H H24 0.960565 0.74815 0.459599 0.029 Uiso calc U . R 1 . .
C C4 1.2504(3) 0.6977(2) 0.47971(5) 0.0279(4) Uani d . . . 1 . .
H H23 1.392411 0.716353 0.47146 0.034 Uiso calc U . R 1 . .
H H2 1.216476 0.77229 0.496442 0.034 Uiso calc U . R 1 . .
C C5 1.2351(4) 0.5428(3) 0.49440(5) 0.0323(5) Uani d . . . 1 . .
H H21 1.363851 0.487029 0.490068 0.039 Uiso calc U . R 1 . .
H H22 1.213384 0.548005 0.518374 0.039 Uiso calc U . R 1 . .
C C6 1.0495(3) 0.4694(2) 0.47778(5) 0.0259(4) Uani d . . . 1 . .
H H6 0.920498 0.500328 0.489493 0.031 Uiso calc U . R 1 . .
C C7 1.0580(3) 0.3027(2) 0.47777(5) 0.0294(4) Uani d . . . 1 . .
H H5 1.181767 0.270109 0.465883 0.044 Uiso calc U . R 1 . .
H H3 0.933687 0.263794 0.467049 0.044 Uiso calc U . R 1 . .
H H4 1.064122 0.267104 0.500386 0.044 Uiso calc U . R 1 . .
C C8 1.0493(3) 0.5412(2) 0.44342(5) 0.0222(4) Uani d . . . 1 . .
H H20 1.164908 0.500347 0.429878 0.027 Uiso calc U . R 1 . .
C C9 0.8445(3) 0.5156(2) 0.42661(4) 0.0228(4) Uani d . . . 1 . .
C C10 0.8354(3) 0.3942(2) 0.39995(4) 0.0228(4) Uani d . . . 1 . .
C C11 0.6219(3) 0.3544(2) 0.38774(4) 0.0223(4) Uani d . . . 1 . .
H H19 0.539842 0.44631 0.384814 0.027 Uiso calc U . R 1 . .
C C12 0.6325(3) 0.2749(2) 0.35493(4) 0.0249(4) Uani d . . . 1 . .
H H7 0.715636 0.184553 0.357537 0.03 Uiso calc U . R 1 . .
H H15 0.703965 0.338033 0.338791 0.03 Uiso calc U . R 1 . .
C C13 0.4174(3) 0.2348(2) 0.34181(5) 0.0256(4) Uani d . . . 1 . .
H H14 0.324188 0.320308 0.343919 0.031 Uiso calc U . R 1 . .
H H8 0.358921 0.154361 0.355166 0.031 Uiso calc U . R 1 . .
C C14 0.4256(3) 0.1870(2) 0.30589(5) 0.0261(4) Uani d . . . 1 . .
H H13 0.521777 0.102013 0.303284 0.031 Uiso calc U . R 1 . .
C C15 0.2160(3) 0.1509(2) 0.29183(5) 0.0281(4) Uani d . . . 1 . .
C C16 0.1742(4) 0.2463(2) 0.26808(5) 0.0315(5) Uani d . . . 1 . .
H H9 0.050829 0.247819 0.255354 0.038 Uiso calc U . R 1 . .
C C17 0.3466(4) 0.3479(3) 0.26463(5) 0.0332(4) Uani d . . . 1 . .
C C18 0.0889(4) 0.0274(3) 0.30425(6) 0.0364(5) Uani d . . . 1 . .
H H11 -0.03987 0.020847 0.291582 0.055 Uiso calc U . R 1 . .
H H12 0.055724 0.043811 0.327381 0.055 Uiso calc U . R 1 . .
H H10 0.167067 -0.064005 0.302 0.055 Uiso calc U . R 1 . .
C C19 0.5190(3) 0.2620(3) 0.41467(5) 0.0288(4) Uani d . . . 1 . .
H H18 0.590379 0.167688 0.416416 0.043 Uiso calc U . R 1 . .
H H16 0.372868 0.245656 0.409137 0.043 Uiso calc U . R 1 . .
H H17 0.528224 0.313801 0.43563 0.043 Uiso calc U . R 1 . .
C C20 1.2140(5) 0.9509(3) 0.43149(7) 0.0448(6) Uani d . . . 1 . .
H H25 1.250181 1.007241 0.411886 0.067 Uiso calc U . R 1 . .
H H26 1.330219 0.953399 0.446967 0.067 Uiso calc U . R 1 . .
H H27 1.090786 0.993706 0.441782 0.067 Uiso calc U . R 1 . .
C C21 1.0195(3) 0.7032(2) 0.36723(5) 0.0244(4) Uani d . . . 1 . .
C C22 0.8444(3) 0.7093(2) 0.34698(5) 0.0241(4) Uani d . . . 1 . .
C C23 0.7932(3) 0.6386(2) 0.31747(5) 0.0255(4) Uani d . . . 1 . .
C C24 0.5958(3) 0.6710(3) 0.30687(5) 0.0289(4) Uani d . . . 1 . .
H H28 0.543623 0.627396 0.287427 0.035 Uiso calc U . R 1 . .
C C25 0.9355(3) 0.5360(3) 0.29964(5) 0.0300(4) Uani d . . . 1 . .
H H29 0.861411 0.491762 0.281171 0.045 Uiso calc U . R 1 . .
H H30 0.982059 0.458946 0.314624 0.045 Uiso calc U . R 1 . .
H H31 1.056119 0.590174 0.291478 0.045 Uiso calc U . R 1 . .

loop_
_atom_site_aniso_label
_atom_site_aniso_U_11
_atom_site_aniso_U_22
_atom_site_aniso_U_33
_atom_site_aniso_U_12
_atom_site_aniso_U_13
_atom_site_aniso_U_23
Se1 0.02647(11) 0.02285(11) 0.03255(11) 0.00312(8) 0.00654(8) 0.00201(8)
O1 0.0331(8) 0.0249(7) 0.0338(7) -0.0002(6) 0.0046(6) -0.0028(6)
O2 0.0240(8) 0.0282(8) 0.0354(7) -0.0015(6) 0.0036(6) -0.0063(6)
O3 0.0247(7) 0.0309(7) 0.0334(7) -0.0009(7) 0.0011(5) -0.0093(7)
O4 0.0592(10) 0.0395(9) 0.0270(7) -0.0024(9) -0.0017(8) 0.0061(7)
O5 0.0355(8) 0.0351(9) 0.0245(6) -0.0033(7) -0.0011(6) 0.0014(6)
O6 0.0250(7) 0.0347(8) 0.0311(7) 0.0043(6) 0.0029(6) 0.0065(6)
O7 0.0244(7) 0.0294(7) 0.0323(7) 0.0014(6) 0.0045(6) 0.0033(6)
C1 0.0287(10) 0.0218(10) 0.0297(9) -0.0060(8) 0.0047(8) 0.0033(8)
C2 0.0323(11) 0.0259(10) 0.0295(9) -0.0099(9) 0.0027(8) -0.0009(8)
C3 0.0242(9) 0.0220(10) 0.0255(9) -0.0041(7) 0.0024(7) -0.0043(7)
C4 0.0290(10) 0.0261(11) 0.0287(9) -0.0047(8) -0.0005(8) -0.0055(8)
C5 0.0370(12) 0.0296(11) 0.0304(10) -0.0029(9) -0.0057(9) -0.0024(9)
C6 0.0290(10) 0.0250(10) 0.0236(9) -0.0013(8) 0.0018(8) -0.0024(8)
C7 0.0316(10) 0.0259(11) 0.0306(10) -0.0020(8) 0.0004(8) 0.0009(8)
C8 0.0227(9) 0.0204(9) 0.0233(9) -0.0026(7) 0.0025(7) -0.0030(7)
C9 0.0242(9) 0.0200(9) 0.0242(8) -0.0031(8) 0.0038(7) -0.0003(7)
C10 0.0252(10) 0.0212(9) 0.0221(8) -0.0029(8) 0.0022(7) 0.0003(7)
C11 0.0231(9) 0.0208(9) 0.0230(8) -0.0012(8) -0.0005(7) 0.0005(7)
C12 0.0270(9) 0.0247(9) 0.0229(8) -0.0016(8) -0.0007(7) -0.0024(7)
C13 0.0277(10) 0.0252(10) 0.0239(9) -0.0001(8) -0.0018(7) -0.0020(8)
C14 0.0285(9) 0.0257(10) 0.0240(9) 0.0010(8) -0.0015(7) -0.0021(8)
C15 0.0296(9) 0.0278(11) 0.0267(9) 0.0045(9) -0.0035(7) -0.0072(9)
C16 0.0360(12) 0.0323(11) 0.0262(9) 0.0053(9) -0.0068(8) -0.0053(8)
C17 0.0434(11) 0.0347(11) 0.0215(8) 0.0053(12) -0.0019(8) -0.0034(8)
C18 0.0356(12) 0.0343(12) 0.0392(11) -0.0039(9) -0.0086(9) -0.0015(9)
C19 0.0273(10) 0.0327(11) 0.0265(9) -0.0089(9) 0.0010(8) 0.0013(8)
C20 0.0600(16) 0.0291(12) 0.0451(13) -0.0202(12) -0.0069(12) 0.0007(10)
C21 0.0234(9) 0.0215(9) 0.0284(9) -0.0022(7) 0.0038(8) 0.0034(7)
C22 0.0249(9) 0.0204(9) 0.0270(9) 0.0009(8) 0.0080(8) 0.0059(7)
C23 0.0266(9) 0.0258(10) 0.0242(9) 0.0003(8) 0.0049(7) 0.0060(8)
C24 0.0287(10) 0.0328(11) 0.0252(9) 0.0005(9) 0.0039(7) 0.0061(9)
C25 0.0308(10) 0.0334(11) 0.0260(9) 0.0038(9) 0.0027(8) 0.0001(8)

loop_
_atom_type_symbol
_atom_type_description
_atom_type_scat_dispersion_real
_atom_type_scat_dispersion_imag
_atom_type_scat_source
C C 0.0181 0.0091 'International Tables Vol C Tables 4.2.6.8 and 6.1.1.4'
H H 0.0000 0.0000 'International Tables Vol C Tables 4.2.6.8 and 6.1.1.4'
O O 0.0492 0.0322 'International Tables Vol C Tables 4.2.6.8 and 6.1.1.4'
Se Se -0.7943 1.1372 'International Tables Vol C Tables 4.2.6.8 and 6.1.1.4'

loop_
_geom_angle_atom_site_label_1
_geom_angle_atom_site_label_2
_geom_angle_atom_site_label_3
_geom_angle_site_symmetry_1
_geom_angle_site_symmetry_3
_geom_angle
_geom_angle_publ_flag
C22 Se1 O1 . . 84.40(8) ?
C22 Se1 O6 . . 82.93(8) ?
O1 Se1 O6 . . 167.18(6) ?
C1 O1 Se1 . . 111.00(13) ?
C17 O5 C14 . . 109.14(16) ?
C24 O6 Se1 . . 109.14(13) ?
C21 O7 H7A . . 109.5 ?
O1 C1 C21 . . 117.25(19) ?
O1 C1 C2 . . 117.61(18) ?
C21 C1 C2 . . 125.07(19) ?
C1 C2 C20 . . 109.90(19) ?
C1 C2 C3 . . 109.34(17) ?
C20 C2 C3 . . 111.50(18) ?
C1 C2 H1 . . 108.7 ?
C20 C2 H1 . . 108.7 ?
C3 C2 H1 . . 108.7 ?
C2 C3 C8 . . 114.02(16) ?
C2 C3 C4 . . 112.94(16) ?
C8 C3 C4 . . 104.12(16) ?
C2 C3 H24 . . 108.5 ?
C8 C3 H24 . . 108.5 ?
C4 C3 H24 . . 108.5 ?
C5 C4 C3 . . 106.17(16) ?
C5 C4 H23 . . 110.5 ?
C3 C4 H23 . . 110.5 ?
C5 C4 H2 . . 110.5 ?
C3 C4 H2 . . 110.5 ?
H23 C4 H2 . . 108.7 ?
C6 C5 C4 . . 106.28(17) ?
C6 C5 H21 . . 110.5 ?
C4 C5 H21 . . 110.5 ?
C6 C5 H22 . . 110.5 ?
C4 C5 H22 . . 110.5 ?
H21 C5 H22 . . 108.7 ?
C7 C6 C5 . . 114.22(18) ?
C7 C6 C8 . . 115.06(17) ?
C5 C6 C8 . . 102.50(16) ?
C7 C6 H6 . . 108.2 ?
C5 C6 H6 . . 108.2 ?
C8 C6 H6 . . 108.2 ?
C6 C7 H5 . . 109.5 ?
C6 C7 H3 . . 109.5 ?
H5 C7 H3 . . 109.5 ?
C6 C7 H4 . . 109.5 ?
H5 C7 H4 . . 109.5 ?
H3 C7 H4 . . 109.5 ?
C9 C8 C3 . . 113.61(17) ?
C9 C8 C6 . . 110.35(16) ?
C3 C8 C6 . . 102.60(15) ?
C9 C8 H20 . . 110.0 ?
C3 C8 H20 . . 110.0 ?
C6 C8 H20 . . 110.0 ?
O2 C9 C8 . . 123.33(17) ?
O2 C9 C10 . . 118.99(18) ?
C8 C9 C10 . . 117.56(17) ?
O3 C10 C11 . . 124.35(17) ?
O3 C10 C9 . . 119.54(18) ?
C11 C10 C9 . . 115.96(16) ?
C10 C11 C12 . . 111.38(16) ?
C10 C11 C19 . . 106.82(15) ?
C12 C11 C19 . . 112.68(16) ?
C10 C11 H19 . . 108.6 ?
C12 C11 H19 . . 108.6 ?
C19 C11 H19 . . 108.6 ?
C11 C12 C13 . . 112.40(17) ?
C11 C12 H7 . . 109.1 ?
C13 C12 H7 . . 109.1 ?
C11 C12 H15 . . 109.1 ?
C13 C12 H15 . . 109.1 ?
H7 C12 H15 . . 107.9 ?
C12 C13 C14 . . 111.87(17) ?
C12 C13 H14 . . 109.2 ?
C14 C13 H14 . . 109.2 ?
C12 C13 H8 . . 109.2 ?
C14 C13 H8 . . 109.2 ?
H14 C13 H8 . . 107.9 ?
O5 C14 C15 . . 104.33(16) ?
O5 C14 C13 . . 108.38(16) ?
C15 C14 C13 . . 113.41(17) ?
O5 C14 H13 . . 110.2 ?
C15 C14 H13 . . 110.2 ?
C13 C14 H13 . . 110.2 ?
C16 C15 C18 . . 129.5(2) ?
C16 C15 C14 . . 108.4(2) ?
C18 C15 C14 . . 122.13(19) ?
C15 C16 C17 . . 109.52(19) ?
C15 C16 H9 . . 125.2 ?
C17 C16 H9 . . 125.2 ?
O4 C17 O5 . . 120.7(2) ?
O4 C17 C16 . . 130.8(2) ?
O5 C17 C16 . . 108.51(18) ?
C15 C18 H11 . . 109.5 ?
C15 C18 H12 . . 109.5 ?
H11 C18 H12 . . 109.5 ?
C15 C18 H10 . . 109.5 ?
H11 C18 H10 . . 109.5 ?
H12 C18 H10 . . 109.5 ?
C11 C19 H18 . . 109.5 ?
C11 C19 H16 . . 109.5 ?
H18 C19 H16 . . 109.5 ?
C11 C19 H17 . . 109.5 ?
H18 C19 H17 . . 109.5 ?
H16 C19 H17 . . 109.5 ?
C2 C20 H25 . . 109.5 ?
C2 C20 H26 . . 109.5 ?
H25 C20 H26 . . 109.5 ?
C2 C20 H27 . . 109.5 ?
H25 C20 H27 . . 109.5 ?
H26 C20 H27 . . 109.5 ?
O7 C21 C1 . . 122.14(18) ?
O7 C21 C22 . . 122.77(18) ?
C1 C21 C22 . . 114.96(18) ?
C21 C22 C23 . . 132.57(19) ?
C21 C22 Se1 . . 112.35(14) ?
C23 C22 Se1 . . 115.07(16) ?
C24 C23 C22 . . 112.78(19) ?
C24 C23 C25 . . 123.2(2) ?
C22 C23 C25 . . 124.04(19) ?
O6 C24 C23 . . 120.05(19) ?
O6 C24 H28 . . 120.0 ?
C23 C24 H28 . . 120.0 ?
C23 C25 H29 . . 109.5 ?
C23 C25 H30 . . 109.5 ?
H29 C25 H30 . . 109.5 ?
C23 C25 H31 . . 109.5 ?
H29 C25 H31 . . 109.5 ?
H30 C25 H31 . . 109.5 ?

loop_
_geom_bond_atom_site_label_1
_geom_bond_atom_site_label_2
_geom_bond_site_symmetry_2
_geom_bond_distance
_geom_bond_publ_flag
Se1 C22 . 1.861(2) ?
Se1 O1 . 1.9770(16) ?
Se1 O6 . 2.0352(16) ?
O1 C1 . 1.307(3) ?
O2 C9 . 1.212(3) ?
O3 C10 . 1.208(3) ?
O4 C17 . 1.214(3) ?
O5 C17 . 1.364(3) ?
O5 C14 . 1.451(3) ?
O6 C24 . 1.313(3) ?
O7 C21 . 1.378(2) ?
O7 H7A . 0.72(3) ?
C1 C21 . 1.388(3) ?
C1 C2 . 1.502(3) ?
C2 C20 . 1.527(3) ?
C2 C3 . 1.537(3) ?
C2 H1 . 1.0 ?
C3 C8 . 1.539(3) ?
C3 C4 . 1.547(3) ?
C3 H24 . 1.0 ?
C4 C5 . 1.541(3) ?
C4 H23 . 0.99 ?
C4 H2 . 0.99 ?
C5 C6 . 1.530(3) ?
C5 H21 . 0.99 ?
C5 H22 . 0.99 ?
C6 C7 . 1.525(3) ?
C6 C8 . 1.549(3) ?
C6 H6 . 1.0 ?
C7 H5 . 0.98 ?
C7 H3 . 0.98 ?
C7 H4 . 0.98 ?
C8 C9 . 1.506(3) ?
C8 H20 . 1.0 ?
C9 C10 . 1.556(3) ?
C10 C11 . 1.508(3) ?
C11 C12 . 1.526(2) ?
C11 C19 . 1.537(3) ?
C11 H19 . 1.0 ?
C12 C13 . 1.531(3) ?
C12 H7 . 0.99 ?
C12 H15 . 0.99 ?
C13 C14 . 1.531(3) ?
C13 H14 . 0.99 ?
C13 H8 . 0.99 ?
C14 C15 . 1.504(3) ?
C14 H13 . 1.0 ?
C15 C16 . 1.332(3) ?
C15 C18 . 1.485(3) ?
C16 C17 . 1.455(3) ?
C16 H9 . 0.95 ?
C18 H11 . 0.98 ?
C18 H12 . 0.98 ?
C18 H10 . 0.98 ?
C19 H18 . 0.98 ?
C19 H16 . 0.98 ?
C19 H17 . 0.98 ?
C20 H25 . 0.98 ?
C20 H26 . 0.98 ?
C20 H27 . 0.98 ?
C21 C22 . 1.400(3) ?
C22 C23 . 1.407(3) ?
C23 C24 . 1.376(3) ?
C23 C25 . 1.501(3) ?
C24 H28 . 0.95 ?
C25 H29 . 0.98 ?
C25 H30 . 0.98 ?
C25 H31 . 0.98 ?

loop_
_geom_hbond_atom_site_label_D
_geom_hbond_atom_site_label_H
_geom_hbond_atom_site_label_A
_geom_hbond_site_symmetry_A
_geom_hbond_distance_DH
_geom_hbond_distance_HA
_geom_hbond_distance_DA
_geom_hbond_angle_DHA
_geom_hbond_publ_flag
O7 H7A Se1 1_655 0.72 3.01 3.5604(16) 135.1 ?
O7 H7A O6 1_655 0.72 2.08 2.796(2) 177.4 ?
C2 H1 Se1 1_655 1.00 3.10 3.880(2) 136.0 ?
C14 H13 O4 3_645 1.00 2.55 3.308(3) 132.3 ?
C24 H28 O4 . 0.95 2.57 3.493(3) 163.4 ?

loop_
_geom_torsion_atom_site_label_1
_geom_torsion_atom_site_label_2
_geom_torsion_atom_site_label_3
_geom_torsion_atom_site_label_4
_geom_torsion_site_symmetry_1
_geom_torsion_site_symmetry_2
_geom_torsion_site_symmetry_3
_geom_torsion_site_symmetry_4
_geom_torsion
_geom_torsion_publ_flag
Se1 O1 C1 C21 . . . . 2.2(2) ?
Se1 O1 C1 C2 . . . . -175.02(14) ?
O1 C1 C2 C20 . . . . -48.5(3) ?
C21 C1 C2 C20 . . . . 134.6(2) ?
O1 C1 C2 C3 . . . . 74.2(2) ?
C21 C1 C2 C3 . . . . -102.7(2) ?
C1 C2 C3 C8 . . . . 59.9(2) ?
C20 C2 C3 C8 . . . . -178.3(2) ?
C1 C2 C3 C4 . . . . 178.53(17) ?
C20 C2 C3 C4 . . . . -59.7(2) ?
C2 C3 C4 C5 . . . . -143.05(18) ?
C8 C3 C4 C5 . . . . -18.8(2) ?
C3 C4 C5 C6 . . . . -7.8(2) ?
C4 C5 C6 C7 . . . . 156.19(18) ?
C4 C5 C6 C8 . . . . 31.1(2) ?
C2 C3 C8 C9 . . . . -79.4(2) ?
C4 C3 C8 C9 . . . . 157.07(16) ?
C2 C3 C8 C6 . . . . 161.47(17) ?
C4 C3 C8 C6 . . . . 37.96(19) ?
C7 C6 C8 C9 . . . . 71.4(2) ?
C5 C6 C8 C9 . . . . -164.02(17) ?
C7 C6 C8 C3 . . . . -167.23(17) ?
C5 C6 C8 C3 . . . . -42.66(19) ?
C3 C8 C9 O2 . . . . -40.3(3) ?
C6 C8 C9 O2 . . . . 74.3(2) ?
C3 C8 C9 C10 . . . . 143.59(16) ?
C6 C8 C9 C10 . . . . -101.83(19) ?
O2 C9 C10 O3 . . . . 177.97(19) ?
C8 C9 C10 O3 . . . . -5.7(3) ?
O2 C9 C10 C11 . . . . -6.1(3) ?
C8 C9 C10 C11 . . . . 170.13(16) ?
O3 C10 C11 C12 . . . . -23.0(3) ?
C9 C10 C11 C12 . . . . 161.31(15) ?
O3 C10 C11 C19 . . . . 100.4(2) ?
C9 C10 C11 C19 . . . . -75.3(2) ?
C10 C11 C12 C13 . . . . -179.36(16) ?
C19 C11 C12 C13 . . . . 60.6(2) ?
C11 C12 C13 C14 . . . . 167.12(16) ?
C17 O5 C14 C15 . . . . 2.9(2) ?
C17 O5 C14 C13 . . . . -118.27(18) ?
C12 C13 C14 O5 . . . . -63.0(2) ?
C12 C13 C14 C15 . . . . -178.32(18) ?
O5 C14 C15 C16 . . . . -2.0(2) ?
C13 C14 C15 C16 . . . . 115.8(2) ?
O5 C14 C15 C18 . . . . 178.30(19) ?
C13 C14 C15 C18 . . . . -64.0(3) ?
C18 C15 C16 C17 . . . . -179.9(2) ?
C14 C15 C16 C17 . . . . 0.4(2) ?
C14 O5 C17 O4 . . . . 177.25(19) ?
C14 O5 C17 C16 . . . . -2.7(2) ?
C15 C16 C17 O4 . . . . -178.5(2) ?
C15 C16 C17 O5 . . . . 1.5(2) ?
O1 C1 C21 O7 . . . . -177.51(17) ?
C2 C1 C21 O7 . . . . -0.5(3) ?
O1 C1 C21 C22 . . . . -1.5(3) ?
C2 C1 C21 C22 . . . . 175.45(18) ?
O7 C21 C22 C23 . . . . -2.5(3) ?
C1 C21 C22 C23 . . . . -178.5(2) ?
O7 C21 C22 Se1 . . . . 175.95(14) ?
C1 C21 C22 Se1 . . . . 0.0(2) ?
O1 Se1 C22 C21 . . . . 0.91(13) ?
O6 Se1 C22 C21 . . . . -177.11(14) ?
O1 Se1 C22 C23 . . . . 179.64(15) ?
O6 Se1 C22 C23 . . . . 1.63(14) ?
C21 C22 C23 C24 . . . . 176.3(2) ?
Se1 C22 C23 C24 . . . . -2.2(2) ?
C21 C22 C23 C25 . . . . -2.4(3) ?
Se1 C22 C23 C25 . . . . 179.14(16) ?
Se1 O6 C24 C23 . . . . -0.2(2) ?
C22 C23 C24 O6 . . . . 1.5(3) ?
C25 C23 C24 O6 . . . . -179.79(19) ?
